data_2216475
loop_
_publ_author_name
'Jing Li'
'Kunru Wang'
'Nengfang She'

_publ_section_title
;(11b<i>R</i>,11c<i>S</i>)-<i>rel</i>-Diethyl
 6-bromo-9-methoxy-4,11-dioxo-5,10-dihydro-1<i>H</i>,3<i>H</i>,4<i>H</i>,11<i>H</i>-2-oxa-3a,4a,10a,11a-tetraazabenz[<i>f</i>]indeno[2,1,7-<i>ija</i>]azulene-11b,11c-dicarboxylate
;
_journal_coeditor_code HB2614
_journal_issue 12
_journal_name_full 'Acta Crystallographica Section E'
_journal_page_first o4579
_journal_page_last o4579
_journal_paper_doi 10.1107/S1600536807054670
_journal_volume 63
_journal_year 2007
_chemical_formula_iupac 'C21 H23 Br N4 O8'
_chemical_formula_moiety 'C21 H23 Br N4 O8'
_chemical_formula_sum 'C21 H23 Br N4 O8'
_chemical_formula_weight 539.34
_chemical_name_systematic
;
(11bR,11cS)-rel-Diethyl 6-bromo-9-methoxy-4,11-dioxo-5,10-dihydro-
1H,3H,4H,11H-2-Oxa-3a,4a,10a,11a-tetraazabenz[f]indeno[2,1,7-ija]azulene-
11b,11c-dicarboxylate
;
_space_group_IT_number 14
_symmetry_cell_setting monoclinic
_symmetry_space_group_name_Hall '-P 2yn'
_symmetry_space_group_name_H-M 'P 1 21/n 1'
_atom_sites_solution_hydrogens geom
_atom_sites_solution_primary direct
_atom_sites_solution_secondary difmap
_audit_creation_method SHELXL-97
_cell_angle_alpha 90.00
_cell_angle_beta 95.3870(10)
_cell_angle_gamma 90.00
_cell_formula_units_Z 4
_cell_length_a 9.2246(6)
_cell_length_b 11.6031(8)
_cell_length_c 21.4749(15)
_cell_measurement_reflns_used 2981
_cell_measurement_temperature 292(2)
_cell_measurement_theta_max 19.81
_cell_measurement_theta_min 2.33
_cell_volume 2288.4(3)
_computing_cell_refinement 'SAINT (Bruker, 2001)'
_computing_data_collection 'SMART (Bruker, 2001)'
_computing_data_reduction 'SAINT (Bruker, 2001)'
_computing_molecular_graphics 'PLATON (Spek, 2003)'
_computing_publication_material 'SHELXTL (Bruker, 2001)'
_computing_structure_refinement 'SHELXL97 (Sheldrick, 1997)'
_computing_structure_solution 'SHELXS97 (Sheldrick, 1997)'
_diffrn_ambient_temperature 292(2)
_diffrn_measured_fraction_theta_full 0.996
_diffrn_measured_fraction_theta_max 0.996
_diffrn_measurement_device_type 'Bruker SMART CCD'
_diffrn_measurement_method \w
_diffrn_radiation_monochromator graphite
_diffrn_radiation_source 'fine-focus sealed tube'
_diffrn_radiation_type MoK\a
_diffrn_radiation_wavelength 0.71073
_diffrn_reflns_av_R_equivalents 0.0563
_diffrn_reflns_av_sigmaI/netI 0.0483
_diffrn_reflns_limit_h_max 11
_diffrn_reflns_limit_h_min -11
_diffrn_reflns_limit_k_max 14
_diffrn_reflns_limit_k_min -13
_diffrn_reflns_limit_l_max 25
_diffrn_reflns_limit_l_min -25
_diffrn_reflns_number 18458
_diffrn_reflns_theta_full 25.50
_diffrn_reflns_theta_max 25.50
_diffrn_reflns_theta_min 1.91
_exptl_absorpt_coefficient_mu 1.852
_exptl_absorpt_correction_T_max 0.837
_exptl_absorpt_correction_T_min 0.708
_exptl_absorpt_correction_type multi-scan
_exptl_absorpt_process_details '(SADABS; Sheldrick, 1997)'
_exptl_crystal_colour colourless
_exptl_crystal_density_diffrn 1.565
_exptl_crystal_density_method 'not measured'
_exptl_crystal_description block
_exptl_crystal_F_000 1104
_exptl_crystal_size_max 0.15
_exptl_crystal_size_mid 0.10
_exptl_crystal_size_min 0.10
_refine_diff_density_max 0.435
_refine_diff_density_min -0.286
_refine_ls_extinction_method none
_refine_ls_goodness_of_fit_ref 1.082
_refine_ls_hydrogen_treatment constr
_refine_ls_matrix_type full
_refine_ls_number_parameters 369
_refine_ls_number_reflns 4236
_refine_ls_number_restraints 5
_refine_ls_restrained_S_all 1.082
_refine_ls_R_factor_all 0.1000
_refine_ls_R_factor_gt 0.0586
_refine_ls_shift/su_max 0.000
_refine_ls_shift/su_mean 0.000
_refine_ls_structure_factor_coef Fsqd
_refine_ls_weighting_details 'calc w=1/[\s^2^(Fo^2^)+(0.0404P)^2^+3.1185P] where P=(Fo^2^+2Fc^2^)/3'
_refine_ls_weighting_scheme calc
_refine_ls_wR_factor_gt 0.1311
_refine_ls_wR_factor_ref 0.1429
_reflns_number_gt 2704
_reflns_number_total 4236
_reflns_threshold_expression >2sigma(I)
_cod_data_source_file hb2614.cif
_cod_data_source_block I
_cod_depositor_comments
;
The following automatic conversions were performed:
'_symmetry_cell_setting' value 'Monoclinic' changed to 'monoclinic'
according to '/home/saulius/struct/CIF-dictionaries/cif_core.dic'
dictionary named 'cif_core.dic' version 2.4.1 from 2010-06-29.

Automatic conversion script
Id: cif_fix_enum 1527 2010-12-29 10:47:43Z saulius 

The following automatic conversions were performed:

'_symmetry_cell_setting' value 'Monoclinic' changed to 'monoclinic'
according to /home/saulius/struct/CIF-dictionaries/cif_core.dic
dictionary named 'cif_core.dic' version 2.4.1 from 2010-06-29.

Automatic conversion script
Id: cif_fix_values 1715 2011-07-08 13:25:40Z adriana 
;
_cod_original_sg_symbol_H-M 'P 21/n'
_cod_database_code 2216475
_cod_database_fobs_code 2216475

loop_
_symmetry_equiv_pos_as_xyz
'x, y, z'
'-x+1/2, y+1/2, -z+1/2'
'-x, -y, -z'
'x-1/2, -y-1/2, z-1/2'

loop_
_atom_site_type_symbol
_atom_site_label
_atom_site_fract_x
_atom_site_fract_y
_atom_site_fract_z
_atom_site_U_iso_or_equiv
_atom_site_adp_type
_atom_site_calc_flag
_atom_site_refinement_flags
_atom_site_occupancy
_atom_site_disorder_assembly
_atom_site_disorder_group
Br Br1 0.57294(17) 0.87084(9) 1.04001(5) 0.0952(4) Uani d P 0.847(4) A 1
Br Br1' 0.8610(16) 0.3756(17) 1.0205(8) 0.089(5) Uani d P 0.153(4) A 2
C C1 0.6041(4) 0.6566(4) 0.97427(18) 0.0435(10) Uani d . 1 A .
C C2 0.6485(6) 0.7233(5) 1.0268(2) 0.0609(14) Uani d . 1 . .
C C3 0.7521(6) 0.6827(5) 1.0725(2) 0.0666(14) Uani d . 1 A .
H H3 0.7813 0.7290 1.1067 0.080 Uiso calc R 1 . .
C C4 0.8109(5) 0.5772(5) 1.0680(2) 0.0599(13) Uani d . 1 . .
H H4 0.8812 0.5514 1.0987 0.072 Uiso calc R 1 A .
C C5 0.7665(5) 0.5063(4) 1.01703(19) 0.0513(11) Uani d . 1 A .
C C6 0.6624(4) 0.5463(4) 0.97033(17) 0.0442(10) Uani d . 1 . .
C C7 0.9300(8) 0.3499(7) 1.0566(4) 0.074(3) Uani d PD 0.794(11) A 1
H H7A 1.0120 0.4011 1.0612 0.111 Uiso calc PR 0.794(11) A 1
H H7B 0.9607 0.2757 1.0431 0.111 Uiso calc PR 0.794(11) A 1
H H7C 0.8899 0.3421 1.0961 0.111 Uiso calc PR 0.794(11) A 1
O O1 0.8177(16) 0.3973(15) 1.0096(8) 0.066(4) Uani d PD 0.794(11) A 1
O O1' 0.575(5) 0.801(4) 1.0325(19) 0.084(18) Uani d PD 0.206(11) A 2
C C7' 0.564(5) 0.904(4) 1.071(2) 0.122(16) Uani d PD 0.206(11) A 2
H H7'1 0.6253 0.8952 1.1099 0.183 Uiso calc PR 0.206(11) A 2
H H7'2 0.4650 0.9144 1.0806 0.183 Uiso calc PR 0.206(11) A 2
H H7'3 0.5949 0.9704 1.0494 0.183 Uiso calc PR 0.206(11) A 2
C C8 0.4914(4) 0.7006(4) 0.92392(18) 0.0469(10) Uani d . 1 . .
H H8A 0.4064 0.6511 0.9224 0.056 Uiso calc R 1 A .
H H8B 0.4614 0.7773 0.9352 0.056 Uiso calc R 1 . .
C C9 0.6138(4) 0.4681(3) 0.91544(17) 0.0422(10) Uani d . 1 A .
H H9A 0.6630 0.3945 0.9214 0.051 Uiso calc R 1 . .
H H9B 0.5101 0.4541 0.9152 0.051 Uiso calc R 1 . .
C C10 0.6426(5) 0.7862(4) 0.8483(2) 0.0528(11) Uani d . 1 . .
C C11 0.7733(5) 0.5001(4) 0.83120(18) 0.0447(10) Uani d . 1 . .
C C12 0.5534(4) 0.6036(3) 0.82418(17) 0.0394(9) Uani d . 1 . .
C C13 0.4013(4) 0.5554(4) 0.80176(18) 0.0428(10) Uani d . 1 A .
C C14 0.2821(6) 0.3967(5) 0.7486(3) 0.0777(16) Uani d . 1 A .
H H14A 0.2993 0.3142 0.7497 0.093 Uiso calc R 1 . .
H H14B 0.2063 0.4135 0.7756 0.093 Uiso calc R 1 . .
C C15 0.2343(8) 0.4321(7) 0.6847(3) 0.128(3) Uani d . 1 . .
H H15A 0.2148 0.5134 0.6839 0.192 Uiso calc R 1 . .
H H15B 0.1473 0.3910 0.6703 0.192 Uiso calc R 1 . .
H H15C 0.3094 0.4152 0.6580 0.192 Uiso calc R 1 . .
C C16 0.6491(4) 0.6436(3) 0.77189(18) 0.0441(10) Uani d . 1 A .
C C17 0.5664(5) 0.6525(4) 0.7062(2) 0.0533(12) Uani d D 1 . .
O O6 0.4468(4) 0.6891(3) 0.69821(14) 0.0718(10) Uani d . 1 A 1
O O7 0.6602(12) 0.6425(10) 0.6639(4) 0.054(3) Uani d PD 0.531(14) A 1
C C18 0.604(2) 0.6630(10) 0.5969(6) 0.059(4) Uani d PD 0.531(14) A 1
H H18A 0.5293 0.7221 0.5941 0.071 Uiso calc PR 0.531(14) A 1
H H18B 0.6823 0.6875 0.5728 0.071 Uiso calc PR 0.531(14) A 1
C C19 0.543(3) 0.5523(17) 0.5732(10) 0.160(10) Uani d PD 0.531(14) A 1
H H19A 0.6145 0.4927 0.5813 0.240 Uiso calc PR 0.531(14) A 1
H H19B 0.5170 0.5581 0.5290 0.240 Uiso calc PR 0.531(14) A 1
H H19C 0.4582 0.5341 0.5939 0.240 Uiso calc PR 0.531(14) A 1
O O7' 0.6316(18) 0.5954(13) 0.6630(5) 0.074(5) Uani d PD 0.469(14) A 2
C C18' 0.560(2) 0.615(2) 0.5979(9) 0.106(10) Uani d PD 0.469(14) A 2
H H18C 0.4857 0.5576 0.5871 0.127 Uiso calc PR 0.469(14) A 2
H H18D 0.5145 0.6910 0.5947 0.127 Uiso calc PR 0.469(14) A 2
C C19' 0.6783(18) 0.6071(13) 0.5562(5) 0.095(6) Uani d PD 0.469(14) A 2
H H19D 0.7457 0.6694 0.5650 0.143 Uiso calc PR 0.469(14) A 2
H H19E 0.6381 0.6116 0.5134 0.143 Uiso calc PR 0.469(14) A 2
H H19F 0.7282 0.5350 0.5632 0.143 Uiso calc PR 0.469(14) A 2
C C20 0.8337(5) 0.7980(5) 0.7755(3) 0.0734(15) Uani d . 1 . .
H H20A 0.8293 0.8122 0.7309 0.088 Uiso calc R 1 A .
H H20B 0.8584 0.8699 0.7969 0.088 Uiso calc R 1 . .
C C21 0.9111(5) 0.6116(5) 0.7606(2) 0.0697(15) Uani d . 1 . .
H H21A 0.9882 0.5562 0.7713 0.084 Uiso calc R 1 A .
H H21B 0.9062 0.6254 0.7159 0.084 Uiso calc R 1 . .
N N1 0.5433(3) 0.7050(3) 0.86198(14) 0.0420(8) Uani d . 1 A .
N N2 0.6426(3) 0.5141(3) 0.85540(14) 0.0390(8) Uani d . 1 A .
N N3 0.6924(4) 0.7591(3) 0.79149(16) 0.0500(9) Uani d . 1 A .
N N4 0.7724(3) 0.5639(3) 0.77641(15) 0.0504(9) Uani d . 1 A .
O O2 0.2900(3) 0.5991(3) 0.81306(14) 0.0577(8) Uani d . 1 . .
O O3 0.4160(3) 0.4573(3) 0.77150(14) 0.0596(9) Uani d . 1 . .
O O4 0.6769(4) 0.8709(3) 0.87933(17) 0.0796(11) Uani d . 1 A .
O O5 0.8721(3) 0.4370(3) 0.85125(14) 0.0589(8) Uani d . 1 . .
O O8 0.9437(3) 0.7148(4) 0.79252(18) 0.0794(11) Uani d . 1 A .

loop_
_atom_site_aniso_label
_atom_site_aniso_U_11
_atom_site_aniso_U_22
_atom_site_aniso_U_33
_atom_site_aniso_U_12
_atom_site_aniso_U_13
_atom_site_aniso_U_23
Br1 0.1399(9) 0.0653(6) 0.0747(7) 0.0082(6) -0.0197(6) -0.0237(5)
Br1' 0.088(10) 0.088(6) 0.095(12) 0.012(6) 0.031(9) 0.012(6)
C1 0.040(2) 0.053(3) 0.037(2) -0.007(2) -0.0008(18) 0.0016(18)
C2 0.069(4) 0.059(3) 0.053(3) -0.014(3) -0.006(3) -0.003(2)
C3 0.071(3) 0.081(4) 0.045(3) -0.029(3) -0.013(2) -0.007(3)
C4 0.049(3) 0.088(4) 0.040(3) -0.016(3) -0.011(2) 0.009(2)
C5 0.046(3) 0.064(3) 0.043(2) -0.009(2) -0.001(2) 0.013(2)
C6 0.041(2) 0.055(3) 0.036(2) -0.009(2) -0.0036(18) 0.0078(18)
C7 0.064(5) 0.096(6) 0.057(4) 0.022(4) -0.028(4) 0.030(4)
O1 0.073(8) 0.076(9) 0.047(4) 0.008(5) -0.008(5) 0.005(4)
O1' 0.19(4) 0.07(5) 0.09(4) 0.00(4) 0.03(3) -0.01(4)
C7' 0.12(3) 0.12(4) 0.12(4) 0.00(3) 0.01(3) 0.00(3)
C8 0.043(2) 0.054(3) 0.044(2) 0.001(2) 0.0007(19) -0.001(2)
C9 0.038(2) 0.044(2) 0.042(2) -0.0020(19) -0.0067(18) 0.0040(18)
C10 0.058(3) 0.043(3) 0.054(3) -0.002(2) -0.009(2) 0.008(2)
C11 0.042(3) 0.047(2) 0.042(2) -0.001(2) -0.008(2) -0.0007(19)
C12 0.036(2) 0.045(2) 0.036(2) 0.0023(18) -0.0062(17) 0.0029(17)
C13 0.034(2) 0.050(3) 0.043(2) 0.002(2) -0.0029(19) 0.0007(19)
C14 0.059(3) 0.076(4) 0.094(4) -0.016(3) -0.010(3) -0.024(3)
C15 0.110(5) 0.171(7) 0.094(5) -0.063(5) -0.040(4) 0.001(5)
C16 0.043(2) 0.048(2) 0.041(2) 0.004(2) -0.0023(18) 0.0087(18)
C17 0.045(3) 0.071(3) 0.042(2) 0.009(2) -0.002(2) 0.004(2)
O6 0.051(2) 0.112(3) 0.0494(19) 0.018(2) -0.0089(16) 0.0163(18)
O7 0.062(5) 0.059(7) 0.041(5) 0.010(5) 0.000(4) 0.004(4)
C18 0.067(9) 0.064(8) 0.044(6) 0.004(7) 0.000(6) 0.006(5)
C19 0.154(19) 0.16(2) 0.16(2) -0.004(16) -0.022(18) -0.012(15)
O7' 0.083(9) 0.096(11) 0.041(5) 0.027(8) -0.009(5) -0.018(6)
C18' 0.12(2) 0.11(2) 0.086(14) 0.007(18) -0.001(14) 0.001(15)
C19' 0.117(13) 0.107(12) 0.063(8) 0.029(10) 0.018(8) 0.018(8)
C20 0.064(3) 0.076(4) 0.080(4) -0.018(3) 0.006(3) 0.030(3)
C21 0.040(3) 0.101(4) 0.069(3) 0.008(3) 0.011(2) 0.029(3)
N1 0.042(2) 0.0398(18) 0.0427(19) 0.0002(16) -0.0017(15) 0.0024(15)
N2 0.0350(19) 0.0446(19) 0.0358(17) 0.0039(15) -0.0046(14) 0.0040(14)
N3 0.045(2) 0.054(2) 0.050(2) -0.0035(17) 0.0019(17) 0.0092(17)
N4 0.0330(19) 0.067(2) 0.051(2) 0.0159(18) 0.0033(16) 0.0132(18)
O2 0.0376(18) 0.073(2) 0.0610(19) 0.0082(16) -0.0034(15) -0.0094(16)
O3 0.0381(17) 0.064(2) 0.074(2) -0.0034(15) -0.0060(15) -0.0232(17)
O4 0.105(3) 0.054(2) 0.079(2) -0.024(2) 0.006(2) -0.0073(18)
O5 0.0460(18) 0.068(2) 0.0600(19) 0.0149(16) -0.0078(15) 0.0149(16)
O8 0.046(2) 0.097(3) 0.094(3) -0.015(2) -0.0009(18) 0.031(2)

loop_
_atom_type_symbol
_atom_type_description
_atom_type_scat_dispersion_real
_atom_type_scat_dispersion_imag
_atom_type_scat_source
C C 0.0033 0.0016 'International Tables Vol C Tables 4.2.6.8 and 6.1.1.4'
H H 0.0000 0.0000 'International Tables Vol C Tables 4.2.6.8 and 6.1.1.4'
N N 0.0061 0.0033 'International Tables Vol C Tables 4.2.6.8 and 6.1.1.4'
O O 0.0106 0.0060 'International Tables Vol C Tables 4.2.6.8 and 6.1.1.4'
Br Br -0.2901 2.4595 'International Tables Vol C Tables 4.2.6.8 and 6.1.1.4'

loop_
_geom_angle_atom_site_label_1
_geom_angle_atom_site_label_2
_geom_angle_atom_site_label_3
_geom_angle
_geom_angle_publ_flag
C6 C1 C2 118.1(4) n
C6 C1 C8 120.6(3) ?
C2 C1 C8 121.3(4) ?
O1' C2 C3 125(2) ?
O1' C2 C1 113(2) ?
C3 C2 C1 121.0(5) ?
C3 C2 Br1 116.3(4) n
C1 C2 Br1 122.8(4) ?
C4 C3 C2 120.9(5) ?
C4 C3 H3 119.6 ?
C2 C3 H3 119.6 ?
C3 C4 C5 120.0(4) ?
C3 C4 H4 120.0 ?
C5 C4 H4 120.0 ?
O1 C5 C4 123.8(7) n
O1 C5 C6 116.4(8) n
C4 C5 C6 119.8(5) ?
C4 C5 Br1' 111.6(7) ?
C6 C5 Br1' 128.6(7) ?
C1 C6 C5 120.2(4) ?
C1 C6 C9 120.5(3) ?
C5 C6 C9 119.3(4) ?
C5 O1 C7 119.5(15) ?
C2 O1' C7' 141(5) ?
O1' C7' H7'1 109.5 ?
O1' C7' H7'2 109.5 ?
H7'1 C7' H7'2 108 ?
O1' C7' H7'3 109.5 ?
H7'1 C7' H7'3 109.5 ?
H7'2 C7' H7'3 109.5 ?
N1 C8 C1 113.6(3) n
N1 C8 H8A 108.8 ?
C1 C8 H8A 108.8 ?
N1 C8 H8B 108.8 ?
C1 C8 H8B 108.8 ?
H8A C8 H8B 107.7 ?
N2 C9 C6 114.0(3) ?
N2 C9 H9A 108.8 ?
C6 C9 H9A 108.8 ?
N2 C9 H9B 108.8 ?
C6 C9 H9B 108.8 ?
H9A C9 H9B 107.7 ?
O4 C10 N1 126.0(5) ?
O4 C10 N3 125.4(4) ?
N1 C10 N3 108.6(4) y
O5 C11 N2 126.6(4) ?
O5 C11 N4 124.4(4) ?
N2 C11 N4 108.8(3) ?
N1 C12 N2 112.9(3) ?
N1 C12 C13 111.5(3) ?
N2 C12 C13 110.1(3) ?
N1 C12 C16 103.5(3) ?
N2 C12 C16 102.2(3) ?
C13 C12 C16 116.2(3) ?
O2 C13 O3 126.7(4) ?
O2 C13 C12 123.9(4) ?
O3 C13 C12 109.4(3) ?
C15 C14 O3 110.5(5) ?
C15 C14 H14A 109.5 ?
O3 C14 H14A 109.5 ?
C15 C14 H14B 109.5 ?
O3 C14 H14B 109.5 ?
H14A C14 H14B 108.1 ?
C14 C15 H15A 109.5 ?
C14 C15 H15B 109.5 ?
H15A C15 H15B 109.5 ?
C14 C15 H15C 109.5 ?
H15A C15 H15C 109.5 ?
H15B C15 H15C 109.5 ?
N3 C16 N4 112.0(3) ?
N3 C16 C17 107.6(3) ?
N4 C16 C17 114.7(3) ?
N3 C16 C12 103.0(3) ?
N4 C16 C12 104.6(3) ?
C17 C16 C12 114.4(3) ?
O6 C17 O7 126.7(7) ?
O6 C17 O7' 123.9(8) ?
O6 C17 C16 122.1(4) ?
O7 C17 C16 108.9(7) ?
O7' C17 C16 112.8(8) ?
C17 O7 C18 117.2(12) ?
C19 C18 O7 106.2(11) ?
C19 C18 H18A 110.5 ?
O7 C18 H18A 110.5 ?
C19 C18 H18B 110.5 ?
O7 C18 H18B 110.5 ?
H18A C18 H18B 108.7 ?
C17 O7' C18' 112.4(13) ?
C19' C18' O7' 105.3(12) ?
C19' C18' H18C 110.7 ?
O7' C18' H18C 110.7 ?
C19' C18' H18D 110.7 ?
O7' C18' H18D 110.7 ?
H18C C18' H18D 108.8 ?
C18' C19' H19D 109.5 ?
C18' C19' H19E 109.5 ?
H19D C19' H19E 109.5 ?
C18' C19' H19F 109.5 ?
H19D C19' H19F 109.5 ?
H19E C19' H19F 109.5 ?
O8 C20 N3 111.3(4) ?
O8 C20 H20A 109.4 ?
N3 C20 H20A 109.4 ?
O8 C20 H20B 109.4 ?
N3 C20 H20B 109.4 ?
H20A C20 H20B 108.0 ?
O8 C21 N4 111.3(4) ?
O8 C21 H21A 109.4 ?
N4 C21 H21A 109.4 ?
O8 C21 H21B 109.4 ?
N4 C21 H21B 109.4 ?
H21A C21 H21B 108.0 ?
C10 N1 C12 111.3(3) ?
C10 N1 C8 120.3(3) ?
C12 N1 C8 122.1(3) ?
C11 N2 C9 122.6(3) ?
C11 N2 C12 113.1(3) ?
C9 N2 C12 122.3(3) ?
C10 N3 C16 111.2(3) ?
C10 N3 C20 121.3(4) ?
C16 N3 C20 116.6(4) ?
C11 N4 C16 109.6(3) ?
C11 N4 C21 117.5(3) y
C16 N4 C21 115.9(4) ?
C13 O3 C14 117.1(4) ?
C21 O8 C20 109.8(4) y

loop_
_geom_bond_atom_site_label_1
_geom_bond_atom_site_label_2
_geom_bond_distance
_geom_bond_publ_flag
Br1 C2 1.880(6) n
Br1' C5 1.748(16) ?
C1 C6 1.395(6) n
C1 C2 1.397(6) ?
C1 C8 1.516(5) ?
C2 O1' 1.14(4) ?
C2 C3 1.386(7) ?
C3 C4 1.347(7) ?
C3 H3 0.9300 ?
C4 C5 1.399(6) ?
C4 H4 0.9300 ?
C5 O1 1.365(18) n
C5 C6 1.401(5) ?
C6 C9 1.521(5) ?
C7 O1 1.482(10) n
C7 H7A 0.9600 ?
C7 H7B 0.9600 ?
C7 H7C 0.9600 ?
O1' C7' 1.474(14) ?
C7' H7'1 0.9600 ?
C7' H7'2 0.9600 ?
C7' H7'3 0.9600 ?
C8 N1 1.456(5) ?
C8 H8A 0.9700 ?
C8 H8B 0.9700 ?
C9 N2 1.443(5) ?
C9 H9A 0.9700 ?
C9 H9B 0.9700 ?
C10 O4 1.212(5) n
C10 N1 1.365(5) n
C10 N3 1.380(6) ?
C11 O5 1.216(5) ?
C11 N2 1.367(5) ?
C11 N4 1.390(5) ?
C12 N1 1.437(5) ?
C12 N2 1.450(5) ?
C12 C13 1.545(5) n
C12 C16 1.563(6) ?
C13 O2 1.190(5) ?
C13 O3 1.324(5) ?
C14 C15 1.460(8) ?
C14 O3 1.466(5) ?
C14 H14A 0.9700 ?
C14 H14B 0.9700 ?
C15 H15A 0.9600 ?
C15 H15B 0.9600 ?
C15 H15C 0.9600 ?
C16 N3 1.449(5) ?
C16 N4 1.462(5) ?
C16 C17 1.544(6) ?
C17 O6 1.180(5) ?
C17 O7 1.317(8) ?
C17 O7' 1.328(8) ?
O7 C18 1.501(10) ?
C18 C19 1.472(16) ?
C18 H18A 0.9700 ?
C18 H18B 0.9700 ?
C19 H19A 0.9600 ?
C19 H19B 0.9600 ?
C19 H19C 0.9600 ?
O7' C18' 1.509(11) ?
C18' C19' 1.481(16) ?
C18' H18C 0.9700 ?
C18' H18D 0.9700 ?
C19' H19D 0.9600 ?
C19' H19E 0.9600 ?
C19' H19F 0.9600 ?
C20 O8 1.423(6) ?
C20 N3 1.451(6) n
C20 H20A 0.9700 ?
C20 H20B 0.9700 ?
C21 O8 1.399(6) ?
C21 N4 1.463(6) ?
C21 H21A 0.9700 ?
C21 H21B 0.9700 ?

loop_
_geom_hbond_atom_site_label_D
_geom_hbond_atom_site_label_H
_geom_hbond_atom_site_label_A
_geom_hbond_site_symmetry_A
_geom_hbond_distance_DH
_geom_hbond_distance_HA
_geom_hbond_distance_DA
_geom_hbond_angle_DHA
C3 H3 O6 4_676 0.93 2.56 3.437(5) 159
C4 H4 O5 3_767 0.93 2.43 3.261(5) 149
C19 H19A O4 2_646 0.96 2.47 3.41(3) 167

loop_
_geom_torsion_atom_site_label_1
_geom_torsion_atom_site_label_2
_geom_torsion_atom_site_label_3
_geom_torsion_atom_site_label_4
_geom_torsion
C6 C1 C2 O1' -165(3)
C8 C1 C2 O1' 13(3)
C6 C1 C2 C3 2.5(7)
C8 C1 C2 C3 -179.7(4)
C6 C1 C2 Br1 -177.3(3)
C8 C1 C2 Br1 0.5(6)
O1' C2 C3 C4 165(3)
C1 C2 C3 C4 -1.0(8)
Br1 C2 C3 C4 178.8(4)
C2 C3 C4 C5 -0.8(8)
C3 C4 C5 O1 -178.3(10)
C3 C4 C5 C6 1.0(7)
C3 C4 C5 Br1' 178.6(7)
C2 C1 C6 C5 -2.3(6)
C8 C1 C6 C5 180.0(4)
C2 C1 C6 C9 177.7(4)
C8 C1 C6 C9 -0.1(6)
O1 C5 C6 C1 179.9(9)
C4 C5 C6 C1 0.5(6)
Br1' C5 C6 C1 -176.6(8)
O1 C5 C6 C9 -0.1(10)
C4 C5 C6 C9 -179.4(4)
Br1' C5 C6 C9 3.5(9)
C4 C5 O1 C7 -2(2)
C6 C5 O1 C7 178.9(11)
Br1' C5 O1 C7 12(5)
C3 C2 O1' C7' 19(8)
C1 C2 O1' C7' -174(6)
Br1 C2 O1' C7' -40(6)
C6 C1 C8 N1 -60.5(5)
C2 C1 C8 N1 121.8(4)
C1 C6 C9 N2 60.5(5)
C5 C6 C9 N2 -119.5(4)
N1 C12 C13 O2 2.0(5)
N2 C12 C13 O2 128.2(4)
C16 C12 C13 O2 -116.3(4)
N1 C12 C13 O3 -175.0(3)
N2 C12 C13 O3 -48.8(4)
C16 C12 C13 O3 66.7(4)
N1 C12 C16 N3 5.8(3)
N2 C12 C16 N3 -111.7(3)
C13 C12 C16 N3 128.4(3)
N1 C12 C16 N4 123.0(3)
N2 C12 C16 N4 5.5(4)
C13 C12 C16 N4 -114.3(4)
N1 C12 C16 C17 -110.7(4)
N2 C12 C16 C17 131.9(3)
C13 C12 C16 C17 12.0(5)
N3 C16 C17 O6 -73.9(6)
N4 C16 C17 O6 160.8(4)
C12 C16 C17 O6 39.9(6)
N3 C16 C17 O7 90.1(7)
N4 C16 C17 O7 -35.2(7)
C12 C16 C17 O7 -156.1(6)
N3 C16 C17 O7' 118.2(9)
N4 C16 C17 O7' -7.1(10)
C12 C16 C17 O7' -128.0(9)
O6 C17 O7 C18 -9.8(13)
O7' C17 O7 C18 84(3)
C16 C17 O7 C18 -172.9(7)
C17 O7 C18 C19 -86(2)
O6 C17 O7' C18' 18.8(17)
O7 C17 O7' C18' -87(3)
C16 C17 O7' C18' -173.5(11)
C17 O7' C18' C19' 148.8(19)
O4 C10 N1 C12 -166.4(4)
N3 C10 N1 C12 16.7(4)
O4 C10 N1 C8 -13.7(6)
N3 C10 N1 C8 169.4(3)
N2 C12 N1 C10 95.9(4)
C13 C12 N1 C10 -139.4(3)
C16 C12 N1 C10 -13.7(4)
N2 C12 N1 C8 -56.3(5)
C13 C12 N1 C8 68.4(4)
C16 C12 N1 C8 -165.9(3)
C1 C8 N1 C10 -71.8(5)
C1 C8 N1 C12 77.9(4)
O5 C11 N2 C9 10.5(6)
N4 C11 N2 C9 -173.8(3)
O5 C11 N2 C12 174.6(4)
N4 C11 N2 C12 -9.7(4)
C6 C9 N2 C11 85.6(4)
C6 C9 N2 C12 -77.1(4)
N1 C12 N2 C11 -108.3(4)
C13 C12 N2 C11 126.3(3)
C16 C12 N2 C11 2.2(4)
N1 C12 N2 C9 55.9(5)
C13 C12 N2 C9 -69.5(4)
C16 C12 N2 C9 166.4(3)
O4 C10 N3 C16 170.7(4)
N1 C10 N3 C16 -12.4(4)
O4 C10 N3 C20 27.7(7)
N1 C10 N3 C20 -155.4(4)
N4 C16 N3 C10 -108.3(4)
C17 C16 N3 C10 124.8(4)
C12 C16 N3 C10 3.6(4)
N4 C16 N3 C20 36.6(5)
C17 C16 N3 C20 -90.3(4)
C12 C16 N3 C20 148.5(3)
O8 C20 N3 C10 91.9(5)
O8 C20 N3 C16 -49.1(6)
O5 C11 N4 C16 -170.8(4)
N2 C11 N4 C16 13.4(4)
O5 C11 N4 C21 -35.6(6)
N2 C11 N4 C21 148.6(4)
N3 C16 N4 C11 99.3(4)
C17 C16 N4 C11 -137.7(4)
C12 C16 N4 C11 -11.5(4)
N3 C16 N4 C21 -36.7(5)
C17 C16 N4 C21 86.3(5)
C12 C16 N4 C21 -147.5(4)
O8 C21 N4 C11 -82.3(5)
O8 C21 N4 C16 50.1(5)
O2 C13 O3 C14 1.0(6)
C12 C13 O3 C14 177.9(4)
C15 C14 O3 C13 91.6(6)
N4 C21 O8 C20 -61.0(5)
N3 C20 O8 C21 60.6(5)
